data_4345611
loop_
_publ_author_name
'Saravanan, R. Kamal'
'Saha, Prithwidip'
'Venkatesh, Viruthakasi'
'Gopakumar, Thiruvancheril G.'
'Verma, Sandeep'

_publ_section_title
;
 Coordination-Controlled One-Dimensional Molecular Chains in Hexapodal
 Adenine-Silver Ultrathin Films.
;
_journal_issue 7
_journal_name_full 'Inorganic chemistry'
_journal_page_first 3976
_journal_page_last 3982
_journal_paper_doi 10.1021/acs.inorgchem.6b03090
_journal_volume 56
_journal_year 2017
_chemical_formula_sum 'C33 H43 N16 O S3'
_chemical_formula_weight 776.01
_chemical_name_systematic
;
 ?
;
_space_group_IT_number 2
_symmetry_cell_setting triclinic
_symmetry_space_group_name_Hall '-P 1'
_symmetry_space_group_name_H-M 'P -1'
_atom_sites_solution_hydrogens geom
_atom_sites_solution_primary direct
_atom_sites_solution_secondary difmap
_audit_creation_method SHELXL-97
_cell_angle_alpha 92.283(5)
_cell_angle_beta 98.303(7)
_cell_angle_gamma 97.026(6)
_cell_formula_units_Z 2
_cell_length_a 10.815(5)
_cell_length_b 12.162(5)
_cell_length_c 14.728(5)
_cell_measurement_reflns_used 6533
_cell_measurement_temperature 100(2)
_cell_measurement_theta_max 25.0
_cell_measurement_theta_min 4.2
_cell_volume 1899.2(13)
_computing_structure_refinement 'SHELXL-97 (Sheldrick, 1997)'
_diffrn_ambient_temperature 100(2)
_diffrn_measured_fraction_theta_full 0.974
_diffrn_measured_fraction_theta_max 0.974
_diffrn_measurement_device_type 'Bruker D8 Advance diffractometer'
_diffrn_measurement_method \q/2\q
_diffrn_radiation_monochromator graphite
_diffrn_radiation_source 'fine-focus sealed tube'
_diffrn_radiation_type MoK\a
_diffrn_radiation_wavelength 0.71073
_diffrn_reflns_av_R_equivalents 0.0450
_diffrn_reflns_av_sigmaI/netI 0.1073
_diffrn_reflns_limit_h_max 11
_diffrn_reflns_limit_h_min -12
_diffrn_reflns_limit_k_max 13
_diffrn_reflns_limit_k_min -14
_diffrn_reflns_limit_l_max 17
_diffrn_reflns_limit_l_min -17
_diffrn_reflns_number 9775
_diffrn_reflns_theta_full 25.03
_diffrn_reflns_theta_max 25.03
_diffrn_reflns_theta_min 4.17
_exptl_absorpt_coefficient_mu 0.247
_exptl_absorpt_correction_T_max 0.9568
_exptl_absorpt_correction_T_min 0.9476
_exptl_absorpt_correction_type psi-scan
_exptl_absorpt_process_details '(North et al., 1968)'
_exptl_crystal_colour colorless
_exptl_crystal_density_diffrn 1.357
_exptl_crystal_density_method 'not measured'
_exptl_crystal_description block
_exptl_crystal_F_000 818
_exptl_crystal_size_max 0.22
_exptl_crystal_size_mid 0.20
_exptl_crystal_size_min 0.18
_refine_diff_density_max 0.469
_refine_diff_density_min -0.411
_refine_diff_density_rms 0.114
_refine_ls_extinction_method none
_refine_ls_goodness_of_fit_ref 1.029
_refine_ls_hydrogen_treatment mixed
_refine_ls_matrix_type full
_refine_ls_number_parameters 484
_refine_ls_number_reflns 6533
_refine_ls_number_restraints 0
_refine_ls_restrained_S_all 1.029
_refine_ls_R_factor_all 0.1233
_refine_ls_R_factor_gt 0.0688
_refine_ls_shift/su_max 0.000
_refine_ls_shift/su_mean 0.000
_refine_ls_structure_factor_coef Fsqd
_refine_ls_weighting_details 'calc w=1/[\s^2^(Fo^2^)+(0.0983P)^2^+0.5729P] where P=(Fo^2^+2Fc^2^)/3'
_refine_ls_weighting_scheme calc
_refine_ls_wR_factor_gt 0.1617
_refine_ls_wR_factor_ref 0.2080
_reflns_number_gt 3978
_reflns_number_total 6533
_reflns_threshold_expression >2sigma(I)
_cod_data_source_file ic6b03090_si_002.cif
_cod_data_source_block Ligand
_cod_depositor_comments
;
The following automatic conversions were performed:

'_symmetry_cell_setting' value 'Triclinic' changed to 'triclinic'
according to
/home/data/users/saulius/crontab/automatic-downloads/current/ACS/lib/dictionaries/cif_core.dic
dictionary named 'cif_core.dic' version 2.4.2 from 2011-04-26.

Automatic conversion script
Id: cif_fix_values 4973 2017-02-22 13:04:09Z antanas 
;
_cod_database_code 4345611

loop_
_symmetry_equiv_pos_as_xyz
'x, y, z'
'-x, -y, -z'

loop_
_atom_site_label
_atom_site_type_symbol
_atom_site_fract_x
_atom_site_fract_y
_atom_site_fract_z
_atom_site_U_iso_or_equiv
_atom_site_adp_type
_atom_site_occupancy
_atom_site_symmetry_multiplicity
_atom_site_calc_flag
_atom_site_refinement_flags
S2 S 0.00624(12) 0.24536(11) 0.33957(8) 0.0268(3) Uani 1 1 d .
S1 S -0.33211(12) 0.33779(11) 0.50578(9) 0.0291(3) Uani 1 1 d .
S3 S -0.04728(14) 0.61210(11) 0.25013(9) 0.0321(4) Uani 1 1 d .
N71 N -0.1865(4) 0.1844(3) 0.2016(3) 0.0231(9) Uani 1 1 d .
N91 N -0.0291(4) 0.0767(3) 0.2066(3) 0.0246(9) Uani 1 1 d .
N92 N -0.1725(4) 0.5476(3) 0.0800(3) 0.0256(9) Uani 1 1 d .
N62 N -0.0033(4) 0.2287(3) 0.0164(3) 0.0288(10) Uani 1 1 d .
H62A H -0.0004 0.1720 -0.0196 0.035 Uiso 1 1 calc R
H62B H 0.0473 0.2401 0.0675 0.035 Uiso 1 1 calc R
N31 N -0.1188(4) -0.0551(3) 0.0785(3) 0.0283(10) Uani 1 1 d .
N32 N -0.2620(4) 0.4467(4) -0.0658(3) 0.0340(11) Uani 1 1 d .
C102 C -0.2450(5) 0.6417(4) 0.0790(4) 0.0319(13) Uani 1 1 d .
H10A H -0.2807 0.6517 0.0160 0.038 Uiso 1 1 calc R
H10B H -0.1883 0.7083 0.1014 0.038 Uiso 1 1 calc R
N12 N -0.1656(4) 0.2798(4) -0.0878(3) 0.0308(10) Uani 1 1 d .
C21 C -0.2240(5) -0.0715(4) 0.0166(3) 0.0290(12) Uani 1 1 d .
H21 H -0.2283 -0.1305 -0.0264 0.035 Uiso 1 1 calc R
N11 N -0.3237(4) -0.0156(3) 0.0075(3) 0.0276(10) Uani 1 1 d .
N014 N -0.4184(4) 0.1340(4) 0.0586(3) 0.0327(11) Uani 1 1 d .
H01A H -0.4816 0.1159 0.0159 0.039 Uiso 1 1 calc R
H01B H -0.4174 0.1904 0.0960 0.039 Uiso 1 1 calc R
C16 C 0.0325(4) 0.5199(4) 0.4119(3) 0.0233(11) Uani 1 1 d .
N72 N -0.0301(4) 0.4353(3) 0.1337(3) 0.0266(10) Uani 1 1 d .
C61 C -0.3212(5) 0.0739(4) 0.0672(3) 0.0261(11) Uani 1 1 d .
O1 O -0.2370(4) 0.7402(3) -0.1527(3) 0.0448(11) Uani 1 1 d .
C41 C -0.1204(5) 0.0333(4) 0.1352(3) 0.0226(11) Uani 1 1 d .
C81 C -0.0762(5) 0.1659(4) 0.2436(3) 0.0254(11) Uani 1 1 d .
N1 N -0.5366(4) -0.0310(4) 0.7416(3) 0.0351(11) Uani 1 1 d .
N9 N -0.5158(4) 0.1706(4) 0.5319(3) 0.0327(11) Uani 1 1 d .
C51 C -0.2158(4) 0.0998(4) 0.1330(3) 0.0201(10) Uani 1 1 d .
C52 C -0.0959(5) 0.3948(4) 0.0476(3) 0.0237(11) Uani 1 1 d .
N7 N -0.3540(4) 0.2057(3) 0.6479(3) 0.0269(10) Uani 1 1 d .
C101 C 0.0880(5) 0.0317(4) 0.2379(3) 0.0277(12) Uani 1 1 d .
H10C H 0.1451 0.0879 0.2769 0.033 Uiso 1 1 calc R
H10D H 0.1276 0.0141 0.1850 0.033 Uiso 1 1 calc R
N6 N -0.3530(4) 0.0670(4) 0.8174(3) 0.0322(11) Uani 1 1 d .
H6A H -0.3576 0.0242 0.8622 0.039 Uiso 1 1 calc R
H6B H -0.2913 0.1195 0.8203 0.039 Uiso 1 1 calc R
C17 C -0.0820(4) 0.4058(4) 0.5115(3) 0.0202(10) Uani 1 1 d .
C5 C -0.4392(5) 0.1171(4) 0.6672(3) 0.0267(11) Uani 1 1 d .
C42 C -0.1839(5) 0.4615(4) 0.0157(3) 0.0269(12) Uani 1 1 d .
C6 C -0.4410(5) 0.0522(4) 0.7440(4) 0.0310(12) Uani 1 1 d .
C8 C -0.4028(5) 0.2346(4) 0.5676(3) 0.0263(12) Uani 1 1 d .
N20 N -0.3916(4) 0.6180(4) -0.2391(3) 0.0354(11) Uani 1 1 d .
C034 C -0.1045(4) 0.3458(4) 0.3452(3) 0.0223(11) Uani 1 1 d .
H03A H -0.1139 0.3848 0.2890 0.027 Uiso 1 1 calc R
H03B H -0.1864 0.3087 0.3535 0.027 Uiso 1 1 calc R
C13 C -0.1704(4) 0.3035(4) 0.5256(3) 0.0225(11) Uani 1 1 d .
H13A H -0.1506 0.2803 0.5877 0.027 Uiso 1 1 calc R
H13B H -0.1613 0.2432 0.4829 0.027 Uiso 1 1 calc R
C62 C -0.0864(5) 0.2989(4) -0.0069(3) 0.0278(12) Uani 1 1 d .
C18 C -0.0511(4) 0.4258(4) 0.4260(3) 0.0211(11) Uani 1 1 d .
C20 C -0.4246(6) 0.5088(5) -0.2839(4) 0.0384(14) Uani 1 1 d .
H20A H -0.3525 0.4693 -0.2757 0.058 Uiso 1 1 calc R
H20B H -0.4515 0.5150 -0.3483 0.058 Uiso 1 1 calc R
H20C H -0.4918 0.4693 -0.2574 0.058 Uiso 1 1 calc R
C2 C -0.6259(6) -0.0427(5) 0.6662(4) 0.0472(16) Uani 1 1 d .
H2 H -0.6894 -0.1016 0.6665 0.057 Uiso 1 1 calc R
C82 C -0.0811(5) 0.5247(4) 0.1506(3) 0.0259(11) Uani 1 1 d .
C4 C -0.5394(5) 0.0951(5) 0.5971(3) 0.0325(13) Uani 1 1 d .
C15 C 0.0681(5) 0.5382(4) 0.3195(3) 0.0251(11) Uani 1 1 d .
H15A H 0.0723 0.4672 0.2884 0.030 Uiso 1 1 calc R
H15B H 0.1509 0.5812 0.3260 0.030 Uiso 1 1 calc R
N3 N -0.6382(5) 0.0154(4) 0.5922(3) 0.0454(13) Uani 1 1 d .
C22 C -0.2452(5) 0.3537(5) -0.1097(3) 0.0327(13) Uani 1 1 d .
H22 H -0.2981 0.3370 -0.1654 0.039 Uiso 1 1 calc R
C25 C -0.2718(6) 0.6528(5) -0.1986(4) 0.0364(14) Uani 1 1 d .
C111 C 0.0675(6) -0.0711(5) 0.2906(4) 0.0493(17) Uani 1 1 d .
H11A H 0.0151 -0.1282 0.2495 0.059 Uiso 1 1 calc R
H11B H 0.1485 -0.0972 0.3077 0.059 Uiso 1 1 calc R
C19 C -0.4929(6) 0.6827(5) -0.2274(4) 0.0527(17) Uani 1 1 d .
H19A H -0.5326 0.6573 -0.1765 0.079 Uiso 1 1 calc R
H19B H -0.5538 0.6741 -0.2823 0.079 Uiso 1 1 calc R
H19C H -0.4593 0.7596 -0.2157 0.079 Uiso 1 1 calc R
C10 C -0.6014(5) 0.1888(6) 0.4496(4) 0.0516(18) Uani 1 1 d .
H10E H -0.6658 0.1250 0.4360 0.062 Uiso 1 1 calc R
H10F H -0.5548 0.1950 0.3981 0.062 Uiso 1 1 calc R
C112 C -0.3513(5) 0.6278(5) 0.1372(4) 0.0380(14) Uani 1 1 d .
H11C H -0.3193 0.6035 0.1970 0.046 Uiso 1 1 calc R
H11D H -0.4174 0.5711 0.1078 0.046 Uiso 1 1 calc R
C122 C -0.4060(6) 0.7367(5) 0.1494(5) 0.0545(18) Uani 1 1 d .
H12A H -0.4730 0.7255 0.1856 0.082 Uiso 1 1 calc R
H12B H -0.4381 0.7605 0.0902 0.082 Uiso 1 1 calc R
H12C H -0.3411 0.7923 0.1800 0.082 Uiso 1 1 calc R
C12 C -0.7390(6) 0.2952(7) 0.5398(4) 0.067(2) Uani 1 1 d .
H12D H -0.7754 0.3632 0.5408 0.100 Uiso 1 1 calc R
H12E H -0.6840 0.2910 0.5965 0.100 Uiso 1 1 calc R
H12F H -0.8048 0.2335 0.5323 0.100 Uiso 1 1 calc R
C11 C -0.6638(6) 0.2916(6) 0.4597(5) 0.062(2) Uani 1 1 d .
H11E H -0.7199 0.2985 0.4032 0.074 Uiso 1 1 calc R
H11F H -0.5993 0.3555 0.4674 0.074 Uiso 1 1 calc R
C121 C 0.0093(7) -0.0598(7) 0.3740(5) 0.072(2) Uani 1 1 d .
H12G H 0.0011 -0.1299 0.4018 0.108 Uiso 1 1 calc R
H12H H -0.0725 -0.0369 0.3582 0.108 Uiso 1 1 calc R
H12I H 0.0613 -0.0054 0.4165 0.108 Uiso 1 1 calc R
H25 H -0.217(5) 0.587(4) -0.217(3) 0.038(15) Uiso 1 1 d .

loop_
_atom_site_aniso_label
_atom_site_aniso_U_11
_atom_site_aniso_U_22
_atom_site_aniso_U_33
_atom_site_aniso_U_23
_atom_site_aniso_U_13
_atom_site_aniso_U_12
S2 0.0244(7) 0.0302(7) 0.0240(7) -0.0109(5) -0.0018(5) 0.0066(5)
S1 0.0202(7) 0.0353(8) 0.0318(7) 0.0067(6) 0.0035(5) 0.0030(6)
S3 0.0434(9) 0.0306(8) 0.0230(7) -0.0039(5) 0.0032(6) 0.0114(6)
N71 0.019(2) 0.027(2) 0.022(2) -0.0062(17) 0.0028(17) 0.0033(18)
N91 0.024(2) 0.024(2) 0.026(2) -0.0083(17) 0.0033(18) 0.0055(18)
N92 0.032(2) 0.027(2) 0.019(2) 0.0015(17) 0.0033(18) 0.0093(19)
N62 0.034(3) 0.030(2) 0.023(2) -0.0081(18) 0.0043(19) 0.006(2)
N31 0.031(3) 0.027(2) 0.026(2) -0.0066(18) 0.0008(19) 0.0076(19)
N32 0.033(3) 0.035(3) 0.032(2) -0.006(2) -0.002(2) 0.003(2)
C102 0.032(3) 0.031(3) 0.034(3) 0.002(2) 0.004(2) 0.009(2)
N12 0.030(3) 0.036(3) 0.024(2) -0.0060(19) 0.002(2) 0.001(2)
C21 0.034(3) 0.030(3) 0.023(3) -0.008(2) 0.002(2) 0.006(2)
N11 0.031(3) 0.024(2) 0.026(2) -0.0029(18) -0.0009(19) 0.0036(19)
N014 0.031(3) 0.034(3) 0.029(2) -0.015(2) -0.006(2) 0.009(2)
C16 0.018(3) 0.022(3) 0.031(3) -0.004(2) 0.005(2) 0.007(2)
N72 0.026(2) 0.028(2) 0.025(2) -0.0032(18) 0.0020(18) 0.0067(19)
C61 0.032(3) 0.025(3) 0.021(3) -0.005(2) 0.001(2) 0.006(2)
O1 0.054(3) 0.042(3) 0.036(2) -0.0132(19) -0.001(2) 0.009(2)
C41 0.026(3) 0.022(3) 0.019(2) -0.006(2) 0.004(2) 0.001(2)
C81 0.024(3) 0.025(3) 0.026(3) -0.005(2) 0.005(2) 0.002(2)
N1 0.034(3) 0.038(3) 0.031(3) 0.002(2) 0.006(2) -0.005(2)
N9 0.025(3) 0.045(3) 0.025(2) 0.005(2) -0.0010(19) -0.003(2)
C51 0.019(3) 0.028(3) 0.013(2) -0.0034(19) 0.0023(19) 0.002(2)
C52 0.025(3) 0.030(3) 0.016(2) -0.001(2) 0.006(2) 0.001(2)
N7 0.024(2) 0.030(2) 0.027(2) -0.0001(18) 0.0050(19) 0.0029(19)
C101 0.024(3) 0.029(3) 0.030(3) -0.004(2) 0.000(2) 0.007(2)
N6 0.031(3) 0.037(3) 0.029(2) 0.007(2) 0.003(2) 0.004(2)
C17 0.019(3) 0.026(3) 0.017(2) -0.0033(19) 0.005(2) 0.007(2)
C5 0.024(3) 0.028(3) 0.030(3) 0.004(2) 0.006(2) 0.003(2)
C42 0.028(3) 0.030(3) 0.023(3) 0.000(2) 0.007(2) 0.003(2)
C6 0.029(3) 0.034(3) 0.031(3) -0.004(2) 0.009(2) 0.005(2)
C8 0.020(3) 0.039(3) 0.019(3) -0.001(2) 0.004(2) 0.000(2)
N20 0.042(3) 0.039(3) 0.027(2) 0.001(2) 0.006(2) 0.010(2)
C034 0.022(3) 0.028(3) 0.016(2) -0.003(2) 0.001(2) 0.005(2)
C13 0.018(3) 0.023(3) 0.024(3) -0.003(2) -0.002(2) 0.001(2)
C62 0.025(3) 0.035(3) 0.022(3) -0.002(2) 0.004(2) 0.000(2)
C18 0.014(2) 0.016(3) 0.030(3) -0.007(2) -0.005(2) 0.0026(19)
C20 0.044(4) 0.042(4) 0.030(3) -0.007(3) 0.010(3) 0.006(3)
C2 0.044(4) 0.049(4) 0.043(4) 0.003(3) 0.009(3) -0.016(3)
C82 0.028(3) 0.028(3) 0.021(3) -0.003(2) 0.000(2) 0.006(2)
C4 0.033(3) 0.042(3) 0.020(3) -0.001(2) 0.006(2) -0.005(3)
C15 0.026(3) 0.027(3) 0.023(3) -0.003(2) 0.008(2) 0.005(2)
N3 0.039(3) 0.061(4) 0.030(3) 0.005(2) 0.003(2) -0.021(2)
C22 0.034(3) 0.041(3) 0.021(3) -0.002(2) 0.000(2) 0.004(3)
C25 0.039(4) 0.046(4) 0.025(3) -0.001(3) 0.004(3) 0.012(3)
C111 0.044(4) 0.056(4) 0.054(4) 0.015(3) 0.006(3) 0.024(3)
C19 0.056(4) 0.049(4) 0.058(4) 0.002(3) 0.011(3) 0.023(3)
C10 0.029(3) 0.086(5) 0.029(3) 0.014(3) -0.011(3) -0.019(3)
C112 0.033(3) 0.045(4) 0.039(3) 0.003(3) 0.011(3) 0.009(3)
C122 0.049(4) 0.057(4) 0.070(5) 0.015(3) 0.029(4) 0.026(3)
C12 0.045(4) 0.116(7) 0.043(4) 0.026(4) 0.012(3) 0.016(4)
C11 0.024(3) 0.093(6) 0.069(5) 0.045(4) -0.002(3) 0.002(3)
C121 0.074(5) 0.079(6) 0.083(5) 0.041(4) 0.040(4) 0.045(4)

loop_
_atom_type_symbol
_atom_type_description
_atom_type_scat_dispersion_real
_atom_type_scat_dispersion_imag
_atom_type_scat_source
C C 0.0033 0.0016 'International Tables Vol C Tables 4.2.6.8 and 6.1.1.4'
H H 0.0000 0.0000 'International Tables Vol C Tables 4.2.6.8 and 6.1.1.4'
N N 0.0061 0.0033 'International Tables Vol C Tables 4.2.6.8 and 6.1.1.4'
S S 0.1246 0.1234 'International Tables Vol C Tables 4.2.6.8 and 6.1.1.4'
O O 0.0106 0.0060 'International Tables Vol C Tables 4.2.6.8 and 6.1.1.4'

loop_
_geom_angle_atom_site_label_1
_geom_angle_atom_site_label_2
_geom_angle_atom_site_label_3
_geom_angle
_geom_angle_site_symmetry_1
_geom_angle_site_symmetry_3
C81 S2 C034 97.3(2) . .
C8 S1 C13 98.8(2) . .
C82 S3 C15 100.2(2) . .
C81 N71 C51 103.1(4) . .
C41 N91 C81 104.9(4) . .
C41 N91 C101 126.2(4) . .
C81 N91 C101 128.8(4) . .
C42 N92 C82 105.5(4) . .
C42 N92 C102 128.2(4) . .
C82 N92 C102 126.3(4) . .
C41 N31 C21 110.4(4) . .
C22 N32 C42 109.8(4) . .
N92 C102 C112 113.6(4) . .
C22 N12 C62 117.4(4) . .
N11 C21 N31 129.6(4) . .
C21 N11 C61 117.9(4) . .
C18 C16 C17 117.8(4) . 2_566
C18 C16 C15 120.5(4) . .
C17 C16 C15 121.7(4) 2_566 .
C82 N72 C52 103.0(4) . .
N014 C61 N11 119.6(4) . .
N014 C61 C51 122.9(4) . .
N11 C61 C51 117.5(4) . .
N31 C41 N91 127.6(4) . .
N31 C41 C51 126.3(4) . .
N91 C41 C51 106.1(4) . .
N71 C81 N91 114.7(4) . .
N71 C81 S2 123.7(3) . .
N91 C81 S2 121.6(4) . .
C6 N1 C2 117.0(5) . .
C4 N9 C8 105.7(4) . .
C4 N9 C10 126.4(5) . .
C8 N9 C10 127.3(5) . .
C61 C51 C41 118.3(4) . .
C61 C51 N71 130.6(4) . .
C41 C51 N71 111.1(4) . .
C42 C52 N72 111.3(4) . .
C42 C52 C62 118.1(4) . .
N72 C52 C62 130.5(4) . .
C8 N7 C5 104.3(4) . .
N91 C101 C111 112.8(5) . .
C18 C17 C16 120.9(4) . 2_566
C18 C17 C13 120.5(4) . .
C16 C17 C13 118.6(4) 2_566 .
C4 C5 N7 110.9(4) . .
C4 C5 C6 117.3(5) . .
N7 C5 C6 131.8(5) . .
N32 C42 N92 127.4(5) . .
N32 C42 C52 126.3(5) . .
N92 C42 C52 106.3(4) . .
N6 C6 N1 118.5(5) . .
N6 C6 C5 123.6(5) . .
N1 C6 C5 117.9(5) . .
N7 C8 N9 113.4(5) . .
N7 C8 S1 124.7(4) . .
N9 C8 S1 121.8(4) . .
C25 N20 C20 120.6(5) . .
C25 N20 C19 120.9(5) . .
C20 N20 C19 117.9(5) . .
C18 C034 S2 106.8(3) . .
C17 C13 S1 108.3(3) . .
N62 C62 N12 119.3(4) . .
N62 C62 C52 123.5(4) . .
N12 C62 C52 117.2(5) . .
C17 C18 C16 121.2(4) . .
C17 C18 C034 120.3(4) . .
C16 C18 C034 118.5(4) . .
N3 C2 N1 130.9(6) . .
N72 C82 N92 113.8(4) . .
N72 C82 S3 126.9(4) . .
N92 C82 S3 119.2(3) . .
N3 C4 C5 127.1(5) . .
N3 C4 N9 127.2(5) . .
C5 C4 N9 105.7(5) . .
C16 C15 S3 110.8(3) . .
C2 N3 C4 109.7(5) . .
N32 C22 N12 131.2(5) . .
O1 C25 N20 125.2(5) . .
C121 C111 C101 116.7(5) . .
N9 C10 C11 112.5(5) . .
C102 C112 C122 111.2(5) . .
C10 C11 C12 115.3(6) . .

loop_
_geom_bond_atom_site_label_1
_geom_bond_atom_site_label_2
_geom_bond_distance
_geom_bond_site_symmetry_2
S2 C81 1.744(5) .
S2 C034 1.819(5) .
S1 C8 1.746(5) .
S1 C13 1.833(5) .
S3 C82 1.744(5) .
S3 C15 1.841(5) .
N71 C81 1.311(6) .
N71 C51 1.387(5) .
N91 C41 1.373(6) .
N91 C81 1.379(6) .
N91 C101 1.463(6) .
N92 C42 1.366(6) .
N92 C82 1.388(6) .
N92 C102 1.463(6) .
N62 C62 1.332(6) .
N31 C41 1.338(6) .
N31 C21 1.340(6) .
N32 C22 1.325(6) .
N32 C42 1.356(6) .
C102 C112 1.528(7) .
N12 C22 1.336(6) .
N12 C62 1.357(6) .
C21 N11 1.336(6) .
N11 C61 1.366(6) .
N014 C61 1.346(6) .
C16 C18 1.411(7) .
C16 C17 1.416(6) 2_566
C16 C15 1.484(6) .
N72 C82 1.309(6) .
N72 C52 1.400(6) .
C61 C51 1.382(6) .
O1 C25 1.224(6) .
C41 C51 1.384(6) .
N1 C6 1.351(7) .
N1 C2 1.353(7) .
N9 C4 1.384(7) .
N9 C8 1.387(6) .
N9 C10 1.457(6) .
C52 C42 1.368(7) .
C52 C62 1.412(7) .
N7 C8 1.303(6) .
N7 C5 1.397(6) .
C101 C111 1.508(8) .
N6 C6 1.324(6) .
C17 C18 1.371(6) .
C17 C16 1.416(6) 2_566
C17 C13 1.514(7) .
C5 C4 1.377(7) .
C5 C6 1.405(7) .
N20 C25 1.355(7) .
N20 C20 1.440(6) .
N20 C19 1.451(7) .
C034 C18 1.506(6) .
C2 N3 1.322(7) .
C4 N3 1.344(7) .
C111 C121 1.468(8) .
C10 C11 1.504(9) .
C112 C122 1.529(8) .
C12 C11 1.528(9) .
